data_4085756
loop_
_publ_author_name
'Normand, Adrien T.'
'Richard, Philippe'
'Balan, C\'edric'
'Daniliuc, Constantin G.'
'Kehr, Gerald'
'Erker, Gerhard'
'Le Gendre, Pierre'

_publ_section_title
;
 Synthetic Endeavors toward Titanium Based Frustrated Lewis Pairs with
 Controlled Electronic and Steric Properties
;
_journal_name_full Organometallics
_journal_page_first 150513110717003
_journal_paper_doi 10.1021/acs.organomet.5b00250
_journal_year 2015
_chemical_formula_sum 'C64 H72 B O2 P Ti'
_chemical_formula_weight 962.90
_chemical_name_systematic
; 
 ? 
;
_space_group_IT_number 14
_symmetry_cell_setting monoclinic
_symmetry_space_group_name_Hall '-P 2yn'
_symmetry_space_group_name_H-M 'P 1 21/n 1'
_atom_sites_solution_hydrogens geom
_atom_sites_solution_primary direct
_atom_sites_solution_secondary difmap
_audit_creation_method SHELXL-97
_cell_angle_alpha 90.00
_cell_angle_beta 104.6870(10)
_cell_angle_gamma 90.00
_cell_formula_units_Z 4
_cell_length_a 12.9393(2)
_cell_length_b 23.6851(4)
_cell_length_c 19.1171(4)
_cell_measurement_reflns_used 13753
_cell_measurement_temperature 223(2)
_cell_measurement_theta_max 28.28
_cell_measurement_theta_min 4.08
_cell_volume 5667.36(18)
_computing_cell_refinement 'Collect (Nonius B.V., 1998)'
_computing_data_collection 'Collect (Nonius B.V., 1998)'
_computing_data_reduction 'Denzo-SMN (Otwinowski & Minor, 1997)'
_computing_molecular_graphics 'XP (BrukerAXS, 2000)'
_computing_publication_material 'SHELXL-97 (Sheldrick, 1997)'
_computing_structure_refinement 'SHELXL-97 (Sheldrick, 1997)'
_computing_structure_solution 'SHELXS-97 (Sheldrick, 1990)'
_diffrn_ambient_temperature 223(2)
_diffrn_measured_fraction_theta_full 0.993
_diffrn_measured_fraction_theta_max 0.993
_diffrn_measurement_device_type 'Nonius KappaCCD APEXII'
_diffrn_measurement_method '\w and \f scans'
_diffrn_radiation_monochromator 'Montel mirror'
_diffrn_radiation_source 'rotating anode Nonius FR591'
_diffrn_radiation_type MoK\a
_diffrn_radiation_wavelength 0.71073
_diffrn_reflns_av_R_equivalents 0.064
_diffrn_reflns_av_sigmaI/netI 0.0310
_diffrn_reflns_limit_h_max 16
_diffrn_reflns_limit_h_min 0
_diffrn_reflns_limit_k_max 29
_diffrn_reflns_limit_k_min 0
_diffrn_reflns_limit_l_max 23
_diffrn_reflns_limit_l_min -23
_diffrn_reflns_number 55070
_diffrn_reflns_theta_full 26.37
_diffrn_reflns_theta_max 26.37
_diffrn_reflns_theta_min 4.08
_exptl_absorpt_coefficient_mu 0.220
_exptl_absorpt_correction_T_max 0.9698
_exptl_absorpt_correction_T_min 0.9490
_exptl_absorpt_correction_type multi-scan
_exptl_absorpt_process_details 'Denzo (Otwinowski, Borek, Majewski & Minor, 2003)'
_exptl_crystal_colour yellow
_exptl_crystal_density_diffrn 1.129
_exptl_crystal_density_method 'not measured'
_exptl_crystal_description prism
_exptl_crystal_F_000 2056
_exptl_crystal_size_max 0.24
_exptl_crystal_size_mid 0.20
_exptl_crystal_size_min 0.14
_refine_diff_density_max 0.317
_refine_diff_density_min -0.340
_refine_diff_density_rms 0.061
_refine_ls_extinction_method none
_refine_ls_goodness_of_fit_ref 1.065
_refine_ls_hydrogen_treatment constr
_refine_ls_matrix_type full
_refine_ls_number_parameters 626
_refine_ls_number_reflns 11507
_refine_ls_number_restraints 6
_refine_ls_restrained_S_all 1.068
_refine_ls_R_factor_all 0.0915
_refine_ls_R_factor_gt 0.0688
_refine_ls_shift/su_max 0.001
_refine_ls_shift/su_mean 0.000
_refine_ls_structure_factor_coef Fsqd
_refine_ls_weighting_details 'calc w=1/[\s^2^(Fo^2^)+(0.0978P)^2^+3.6111P] where P=(Fo^2^+2Fc^2^)/3'
_refine_ls_weighting_scheme calc
_refine_ls_wR_factor_gt 0.1854
_refine_ls_wR_factor_ref 0.1998
_reflns_number_gt 8646
_reflns_number_total 11507
_reflns_threshold_expression >2sigma(I)
_cod_data_source_file om5b00250_si_009.cif
_cod_data_source_block erk7669
_cod_original_sg_symbol_H-M P21/n
_cod_database_code 4085756

loop_
_symmetry_equiv_pos_as_xyz
'x, y, z'
'-x+1/2, y+1/2, -z+1/2'
'-x, -y, -z'
'x-1/2, -y-1/2, z-1/2'

loop_
_atom_site_label
_atom_site_type_symbol
_atom_site_fract_x
_atom_site_fract_y
_atom_site_fract_z
_atom_site_U_iso_or_equiv
_atom_site_adp_type
_atom_site_occupancy
_atom_site_symmetry_multiplicity
_atom_site_calc_flag
_atom_site_refinement_flags
Ti1 Ti 0.38985(4) 0.59966(2) 0.17450(2) 0.04868(16) Uani 1 1 d .
P1 P 0.68959(5) 0.54922(3) 0.25146(4) 0.04577(19) Uani 1 1 d .
B1 B 0.2218(3) 0.65986(15) 0.47100(16) 0.0515(7) Uani 1 1 d .
O1 O 0.53470(14) 0.60806(8) 0.16755(10) 0.0488(4) Uani 1 1 d .
O2 O 0.32279(15) 0.57568(9) 0.07891(9) 0.0526(5) Uani 1 1 d .
C1 C 0.4819(2) 0.51718(13) 0.25159(15) 0.0528(7) Uani 1 1 d .
C2 C 0.4286(3) 0.55180(16) 0.29097(16) 0.0653(9) Uani 1 1 d .
H2 H 0.4611 0.5733 0.3319 0.078 Uiso 1 1 calc R
C3 C 0.3178(3) 0.54870(18) 0.25843(18) 0.0722(10) Uani 1 1 d .
H3 H 0.2639 0.5661 0.2757 0.087 Uiso 1 1 calc R
C4 C 0.3021(3) 0.51582(17) 0.19714(19) 0.0728(10) Uani 1 1 d .
H4 H 0.2358 0.5076 0.1650 0.087 Uiso 1 1 calc R
C5 C 0.4026(2) 0.49652(14) 0.19092(17) 0.0596(8) Uani 1 1 d .
H5 H 0.4150 0.4740 0.1534 0.072 Uiso 1 1 calc R
C6 C 0.4306(3) 0.6919(2) 0.2207(3) 0.1038(16) Uani 1 1 d U
H6 H 0.5012 0.6993 0.2470 0.125 Uiso 1 1 calc R
C7 C 0.3500(5) 0.6738(2) 0.2483(2) 0.0989(15) Uani 1 1 d .
H7 H 0.3539 0.6673 0.2974 0.119 Uiso 1 1 calc R
C8 C 0.2624(3) 0.66690(18) 0.1923(3) 0.0873(12) Uani 1 1 d .
H8 H 0.1957 0.6534 0.1960 0.105 Uiso 1 1 calc R
C9 C 0.2862(4) 0.68237(17) 0.1312(2) 0.0860(12) Uani 1 1 d .
H9 H 0.2380 0.6827 0.0852 0.103 Uiso 1 1 calc R
C10 C 0.3894(4) 0.69742(16) 0.1455(3) 0.0937(14) Uani 1 1 d .
H10 H 0.4268 0.7093 0.1119 0.112 Uiso 1 1 calc R
C11 C 0.5972(2) 0.49642(13) 0.27564(15) 0.0524(7) Uani 1 1 d .
C12 C 0.6227(3) 0.48507(15) 0.35813(16) 0.0648(8) Uani 1 1 d .
H12A H 0.6175 0.5201 0.3833 0.097 Uiso 1 1 calc R
H12B H 0.6945 0.4701 0.3746 0.097 Uiso 1 1 calc R
H12C H 0.5720 0.4580 0.3680 0.097 Uiso 1 1 calc R
C13 C 0.6075(3) 0.44058(14) 0.23699(19) 0.0646(8) Uani 1 1 d .
H13A H 0.5551 0.4139 0.2453 0.097 Uiso 1 1 calc R
H13B H 0.6787 0.4253 0.2557 0.097 Uiso 1 1 calc R
H13C H 0.5952 0.4474 0.1855 0.097 Uiso 1 1 calc R
C14 C 0.6103(2) 0.56915(12) 0.15802(13) 0.0464(6) Uani 1 1 d .
H14 H 0.5708 0.5350 0.1364 0.056 Uiso 1 1 calc R
C21 C 0.7054(2) 0.60913(12) 0.31402(14) 0.0484(6) Uani 1 1 d .
H21 H 0.6365 0.6130 0.3271 0.058 Uiso 1 1 calc R
C22 C 0.7909(2) 0.59886(13) 0.38566(15) 0.0550(7) Uani 1 1 d .
H22A H 0.7782 0.5623 0.4061 0.066 Uiso 1 1 calc R
H22B H 0.8620 0.5980 0.3764 0.066 Uiso 1 1 calc R
C23 C 0.7862(3) 0.64581(14) 0.43933(15) 0.0611(8) Uani 1 1 d .
H23A H 0.7163 0.6452 0.4504 0.073 Uiso 1 1 calc R
H23B H 0.8410 0.6391 0.4844 0.073 Uiso 1 1 calc R
C24 C 0.8040(3) 0.70329(14) 0.40953(16) 0.0626(8) Uani 1 1 d .
H24A H 0.8768 0.7054 0.4034 0.075 Uiso 1 1 calc R
H24B H 0.7961 0.7327 0.4439 0.075 Uiso 1 1 calc R
C25 C 0.7242(3) 0.71366(13) 0.33710(16) 0.0591(7) Uani 1 1 d .
H25A H 0.7406 0.7498 0.3173 0.071 Uiso 1 1 calc R
H25B H 0.6522 0.7163 0.3445 0.071 Uiso 1 1 calc R
C26 C 0.7266(2) 0.66648(12) 0.28250(15) 0.0518(7) Uani 1 1 d .
H26A H 0.7965 0.6658 0.2714 0.062 Uiso 1 1 calc R
H26B H 0.6720 0.6737 0.2375 0.062 Uiso 1 1 calc R
C31 C 0.8160(2) 0.51691(13) 0.24654(15) 0.0512(6) Uani 1 1 d .
H31 H 0.7985 0.4911 0.2044 0.061 Uiso 1 1 calc R
C32 C 0.8757(2) 0.48074(14) 0.31143(17) 0.0579(7) Uani 1 1 d .
H32A H 0.9001 0.5047 0.3542 0.069 Uiso 1 1 calc R
H32B H 0.8273 0.4521 0.3223 0.069 Uiso 1 1 calc R
C33 C 0.9715(2) 0.45210(14) 0.29324(19) 0.0619(8) Uani 1 1 d .
H33A H 1.0109 0.4306 0.3354 0.074 Uiso 1 1 calc R
H33B H 0.9458 0.4254 0.2534 0.074 Uiso 1 1 calc R
C34 C 1.0469(2) 0.49402(15) 0.27178(19) 0.0643(8) Uani 1 1 d .
H34A H 1.0807 0.5174 0.3137 0.077 Uiso 1 1 calc R
H34B H 1.1034 0.4735 0.2567 0.077 Uiso 1 1 calc R
C35 C 0.9876(2) 0.53173(14) 0.21039(17) 0.0588(7) Uani 1 1 d .
H35A H 0.9614 0.5090 0.1667 0.071 Uiso 1 1 calc R
H35B H 1.0367 0.5602 0.2001 0.071 Uiso 1 1 calc R
C36 C 0.8938(2) 0.56097(13) 0.22981(15) 0.0513(7) Uani 1 1 d .
H36A H 0.8563 0.5848 0.1894 0.062 Uiso 1 1 calc R
H36B H 0.9201 0.5852 0.2721 0.062 Uiso 1 1 calc R
C41 C 0.6739(2) 0.58921(12) 0.10603(14) 0.0480(6) Uani 1 1 d .
C42 C 0.7095(3) 0.54879(14) 0.06449(16) 0.0587(7) Uani 1 1 d .
H42 H 0.6933 0.5104 0.0687 0.070 Uiso 1 1 calc R
C43 C 0.7685(3) 0.56524(17) 0.01718(19) 0.0744(10) Uani 1 1 d .
H43 H 0.7924 0.5379 -0.0108 0.089 Uiso 1 1 calc R
C44 C 0.7929(3) 0.62166(17) 0.0105(2) 0.0743(10) Uani 1 1 d .
H44 H 0.8341 0.6325 -0.0213 0.089 Uiso 1 1 calc R
C45 C 0.7566(3) 0.66180(15) 0.05070(17) 0.0619(8) Uani 1 1 d .
H45 H 0.7729 0.7001 0.0461 0.074 Uiso 1 1 calc R
C46 C 0.6962(2) 0.64600(13) 0.09781(14) 0.0510(7) Uani 1 1 d .
H46 H 0.6702 0.6736 0.1243 0.061 Uiso 1 1 calc R
C51 C 0.2676(2) 0.59429(12) 0.01298(15) 0.0535(7) Uani 1 1 d .
C52 C 0.1560(2) 0.59190(13) -0.00710(16) 0.0580(7) Uani 1 1 d .
C53 C 0.1017(3) 0.61134(15) -0.07488(19) 0.0717(10) Uani 1 1 d .
H53 H 0.0266 0.6101 -0.0887 0.086 Uiso 1 1 calc R
C54 C 0.1567(3) 0.63238(16) -0.12191(19) 0.0779(11) Uani 1 1 d .
H54 H 0.1190 0.6463 -0.1673 0.094 Uiso 1 1 calc R
C55 C 0.2655(3) 0.63312(15) -0.10316(16) 0.0695(9) Uani 1 1 d .
H55 H 0.3019 0.6470 -0.1364 0.083 Uiso 1 1 calc R
C56 C 0.3240(3) 0.61398(14) -0.03625(16) 0.0604(8) Uani 1 1 d .
C57 C 0.0943(3) 0.56995(18) 0.0452(2) 0.0757(10) Uani 1 1 d .
H57A H 0.0183 0.5750 0.0243 0.114 Uiso 1 1 calc R
H57B H 0.1155 0.5907 0.0903 0.114 Uiso 1 1 calc R
H57C H 0.1096 0.5302 0.0544 0.114 Uiso 1 1 calc R
C58 C 0.4434(3) 0.61324(19) -0.01629(19) 0.0785(11) Uani 1 1 d .
H58A H 0.4701 0.6348 0.0277 0.118 Uiso 1 1 calc R
H58B H 0.4691 0.6298 -0.0551 0.118 Uiso 1 1 calc R
H58C H 0.4684 0.5746 -0.0085 0.118 Uiso 1 1 calc R
C61 C 0.1848(2) 0.67422(12) 0.54590(14) 0.0497(6) Uani 1 1 d .
C62 C 0.2556(3) 0.68216(14) 0.61327(15) 0.0587(7) Uani 1 1 d .
H62 H 0.3294 0.6813 0.6167 0.070 Uiso 1 1 calc R
C63 C 0.2216(3) 0.69121(16) 0.67547(17) 0.0687(9) Uani 1 1 d .
H63 H 0.2723 0.6967 0.7198 0.082 Uiso 1 1 calc R
C64 C 0.1152(3) 0.69225(14) 0.67322(16) 0.0628(8) Uani 1 1 d .
H64 H 0.0926 0.6983 0.7156 0.075 Uiso 1 1 calc R
C65 C 0.0418(3) 0.68431(15) 0.60813(17) 0.0638(8) Uani 1 1 d .
H65 H -0.0317 0.6846 0.6058 0.077 Uiso 1 1 calc R
C66 C 0.0764(3) 0.67587(14) 0.54572(16) 0.0586(7) Uani 1 1 d .
H66 H 0.0250 0.6711 0.5016 0.070 Uiso 1 1 calc R
C71 C 0.2215(2) 0.59039(13) 0.46219(14) 0.0542(7) Uani 1 1 d .
C72 C 0.1412(3) 0.55628(14) 0.47613(15) 0.0596(8) Uani 1 1 d .
H72 H 0.0855 0.5736 0.4918 0.071 Uiso 1 1 calc R
C73 C 0.1394(3) 0.49806(15) 0.46807(17) 0.0698(9) Uani 1 1 d .
H73 H 0.0833 0.4770 0.4781 0.084 Uiso 1 1 calc R
C74 C 0.2186(4) 0.47107(16) 0.44561(18) 0.0773(11) Uani 1 1 d .
H74 H 0.2178 0.4316 0.4403 0.093 Uiso 1 1 calc R
C75 C 0.2990(4) 0.50254(17) 0.4310(2) 0.0849(12) Uani 1 1 d .
H75 H 0.3545 0.4848 0.4158 0.102 Uiso 1 1 calc R
C76 C 0.2988(3) 0.56101(16) 0.43867(18) 0.0720(9) Uani 1 1 d .
H76 H 0.3543 0.5817 0.4272 0.086 Uiso 1 1 calc R
C81 C 0.3414(2) 0.68554(14) 0.47517(15) 0.0581(7) Uani 1 1 d .
C82 C 0.4338(3) 0.6619(2) 0.5204(2) 0.0817(11) Uani 1 1 d .
H82 H 0.4266 0.6304 0.5486 0.098 Uiso 1 1 calc R
C83 C 0.5354(3) 0.6831(3) 0.5253(2) 0.1016(15) Uani 1 1 d .
H83 H 0.5955 0.6657 0.5557 0.122 Uiso 1 1 calc R
C84 C 0.5476(3) 0.7302(2) 0.4850(3) 0.0973(14) Uani 1 1 d .
H84 H 0.6156 0.7457 0.4891 0.117 Uiso 1 1 calc R
C85 C 0.4598(3) 0.75356(18) 0.4394(2) 0.0800(10) Uani 1 1 d .
H85 H 0.4674 0.7849 0.4109 0.096 Uiso 1 1 calc R
C86 C 0.3593(3) 0.73129(14) 0.43505(18) 0.0619(8) Uani 1 1 d .
H86 H 0.3001 0.7482 0.4030 0.074 Uiso 1 1 calc R
C91 C 0.1353(2) 0.68798(12) 0.40106(14) 0.0486(6) Uani 1 1 d .
C92 C 0.1035(2) 0.66123(14) 0.33411(15) 0.0539(7) Uani 1 1 d .
H92 H 0.1273 0.6242 0.3296 0.065 Uiso 1 1 calc R
C93 C 0.0376(2) 0.68720(15) 0.27340(16) 0.0599(8) Uani 1 1 d .
H93 H 0.0182 0.6676 0.2293 0.072 Uiso 1 1 calc R
C94 C 0.0011(3) 0.74111(15) 0.27761(17) 0.0643(8) Uani 1 1 d .
H94 H -0.0423 0.7589 0.2367 0.077 Uiso 1 1 calc R
C95 C 0.0292(3) 0.76837(15) 0.34284(19) 0.0675(8) Uani 1 1 d .
H95 H 0.0039 0.8051 0.3469 0.081 Uiso 1 1 calc R
C96 C 0.0947(3) 0.74228(14) 0.40318(17) 0.0602(8) Uani 1 1 d .
H96 H 0.1124 0.7621 0.4472 0.072 Uiso 1 1 calc R

loop_
_atom_site_aniso_label
_atom_site_aniso_U_11
_atom_site_aniso_U_22
_atom_site_aniso_U_33
_atom_site_aniso_U_23
_atom_site_aniso_U_13
_atom_site_aniso_U_12
Ti1 0.0453(3) 0.0628(3) 0.0384(3) 0.0011(2) 0.0115(2) 0.0011(2)
P1 0.0449(4) 0.0514(4) 0.0400(3) 0.0082(3) 0.0090(3) -0.0027(3)
B1 0.0530(17) 0.062(2) 0.0404(15) 0.0026(14) 0.0141(13) 0.0004(15)
O1 0.0472(10) 0.0581(12) 0.0416(9) 0.0060(8) 0.0120(8) 0.0017(9)
O2 0.0520(11) 0.0636(12) 0.0393(9) 0.0037(8) 0.0063(8) 0.0039(9)
C1 0.0516(15) 0.0641(18) 0.0445(14) 0.0131(13) 0.0156(12) -0.0054(13)
C2 0.0606(18) 0.095(3) 0.0422(15) 0.0115(15) 0.0170(13) 0.0055(17)
C3 0.0566(18) 0.107(3) 0.0579(19) 0.0219(19) 0.0240(15) 0.0029(18)
C4 0.0508(17) 0.099(3) 0.064(2) 0.0285(19) 0.0069(15) -0.0169(17)
C5 0.0525(16) 0.068(2) 0.0556(17) 0.0147(14) 0.0090(13) -0.0111(14)
C6 0.066(2) 0.084(3) 0.143(4) -0.054(3) -0.007(3) 0.012(2)
C7 0.139(4) 0.102(3) 0.061(2) -0.014(2) 0.035(3) 0.038(3)
C8 0.067(2) 0.086(3) 0.119(4) -0.015(3) 0.042(2) 0.007(2)
C9 0.101(3) 0.070(2) 0.073(2) -0.0115(19) -0.003(2) 0.030(2)
C10 0.119(4) 0.054(2) 0.133(4) -0.003(2) 0.077(3) 0.011(2)
C11 0.0503(15) 0.0580(17) 0.0493(15) 0.0136(13) 0.0137(12) -0.0055(13)
C12 0.0622(18) 0.078(2) 0.0526(17) 0.0275(16) 0.0114(14) -0.0055(16)
C13 0.0596(18) 0.0569(18) 0.077(2) 0.0063(16) 0.0170(16) -0.0057(15)
C14 0.0460(14) 0.0534(16) 0.0385(13) 0.0048(11) 0.0086(11) 0.0006(12)
C21 0.0492(14) 0.0576(17) 0.0381(13) 0.0064(11) 0.0105(11) -0.0004(12)
C22 0.0590(17) 0.0616(18) 0.0413(14) 0.0076(12) 0.0071(12) 0.0002(14)
C23 0.0669(19) 0.074(2) 0.0373(14) 0.0042(13) 0.0041(13) -0.0085(16)
C24 0.072(2) 0.0631(19) 0.0479(16) 0.0002(14) 0.0059(14) -0.0107(16)
C25 0.0678(19) 0.0582(18) 0.0487(16) 0.0037(13) 0.0097(14) -0.0045(15)
C26 0.0540(16) 0.0556(16) 0.0436(14) 0.0077(12) 0.0079(12) -0.0012(13)
C31 0.0479(15) 0.0552(17) 0.0499(15) 0.0077(12) 0.0113(12) 0.0004(13)
C32 0.0534(16) 0.0599(18) 0.0578(17) 0.0159(14) 0.0095(13) 0.0008(14)
C33 0.0549(17) 0.0570(18) 0.0697(19) 0.0052(15) 0.0080(15) 0.0035(14)
C34 0.0518(17) 0.067(2) 0.073(2) 0.0070(16) 0.0152(15) 0.0066(15)
C35 0.0535(16) 0.0648(19) 0.0605(17) 0.0056(14) 0.0190(14) -0.0015(14)
C36 0.0462(14) 0.0562(17) 0.0503(15) 0.0085(12) 0.0098(12) -0.0004(12)
C41 0.0461(14) 0.0600(17) 0.0377(13) 0.0074(12) 0.0100(11) 0.0051(12)
C42 0.0667(18) 0.0588(18) 0.0537(16) 0.0060(14) 0.0211(14) 0.0078(15)
C43 0.089(2) 0.081(2) 0.066(2) 0.0069(18) 0.0432(19) 0.019(2)
C44 0.077(2) 0.085(3) 0.074(2) 0.0227(19) 0.0450(19) 0.0132(19)
C45 0.0664(19) 0.0651(19) 0.0577(17) 0.0183(15) 0.0223(15) 0.0037(15)
C46 0.0526(15) 0.0572(17) 0.0449(14) 0.0094(12) 0.0155(12) 0.0062(13)
C51 0.0611(17) 0.0512(16) 0.0446(14) -0.0040(12) 0.0067(13) 0.0064(13)
C52 0.0581(17) 0.0561(17) 0.0544(16) -0.0082(13) 0.0040(14) 0.0051(14)
C53 0.065(2) 0.072(2) 0.065(2) -0.0088(17) -0.0082(17) 0.0078(17)
C54 0.096(3) 0.073(2) 0.0488(18) 0.0023(16) -0.0112(18) 0.008(2)
C55 0.091(3) 0.070(2) 0.0424(15) 0.0053(14) 0.0076(16) 0.0025(18)
C56 0.0682(19) 0.0659(19) 0.0440(15) 0.0002(13) 0.0083(14) 0.0007(15)
C57 0.0523(18) 0.094(3) 0.079(2) -0.007(2) 0.0148(17) 0.0044(18)
C58 0.073(2) 0.112(3) 0.0527(18) 0.0107(19) 0.0195(16) -0.006(2)
C61 0.0556(16) 0.0501(16) 0.0427(14) -0.0007(11) 0.0112(12) -0.0061(13)
C62 0.0606(17) 0.069(2) 0.0460(15) -0.0023(14) 0.0124(13) -0.0005(15)
C63 0.078(2) 0.081(2) 0.0434(16) -0.0082(15) 0.0103(15) -0.0020(18)
C64 0.083(2) 0.0644(19) 0.0460(15) -0.0065(14) 0.0258(15) -0.0045(17)
C65 0.0643(19) 0.074(2) 0.0585(18) -0.0019(15) 0.0256(15) -0.0003(16)
C66 0.0601(17) 0.070(2) 0.0464(15) -0.0040(14) 0.0139(13) -0.0052(15)
C71 0.0661(18) 0.0633(18) 0.0332(13) 0.0037(12) 0.0126(12) 0.0066(15)
C72 0.0682(19) 0.0646(19) 0.0432(15) 0.0040(13) 0.0092(13) -0.0005(15)
C73 0.095(3) 0.061(2) 0.0490(17) 0.0075(15) 0.0106(17) -0.0055(18)
C74 0.124(3) 0.059(2) 0.0506(18) 0.0094(15) 0.025(2) 0.012(2)
C75 0.123(3) 0.073(2) 0.071(2) 0.0108(19) 0.048(2) 0.026(2)
C76 0.093(3) 0.069(2) 0.065(2) 0.0103(16) 0.0407(19) 0.0073(19)
C81 0.0571(17) 0.074(2) 0.0453(15) -0.0025(14) 0.0164(13) -0.0017(15)
C82 0.060(2) 0.119(3) 0.068(2) 0.017(2) 0.0184(17) 0.007(2)
C83 0.057(2) 0.168(5) 0.077(3) 0.005(3) 0.0116(19) 0.008(3)
C84 0.067(2) 0.136(4) 0.095(3) -0.020(3) 0.032(2) -0.030(3)
C85 0.074(2) 0.083(3) 0.088(3) -0.007(2) 0.030(2) -0.019(2)
C86 0.0622(18) 0.0643(19) 0.0608(18) -0.0021(15) 0.0183(15) -0.0080(15)
C91 0.0497(14) 0.0534(16) 0.0431(14) 0.0017(12) 0.0126(11) -0.0052(12)
C92 0.0538(16) 0.0605(18) 0.0470(15) 0.0014(13) 0.0122(12) -0.0041(13)
C93 0.0568(17) 0.077(2) 0.0441(15) 0.0016(14) 0.0090(13) -0.0073(16)
C94 0.0606(18) 0.076(2) 0.0547(17) 0.0163(16) 0.0115(14) 0.0037(16)
C95 0.072(2) 0.063(2) 0.069(2) 0.0123(16) 0.0194(17) 0.0129(16)
C96 0.0696(19) 0.0575(18) 0.0533(16) -0.0030(14) 0.0151(14) 0.0015(15)

loop_
_atom_type_symbol
_atom_type_description
_atom_type_scat_dispersion_real
_atom_type_scat_dispersion_imag
_atom_type_scat_source
C C 0.0033 0.0016 'International Tables Vol C Tables 4.2.6.8 and 6.1.1.4'
H H 0.0000 0.0000 'International Tables Vol C Tables 4.2.6.8 and 6.1.1.4'
B B 0.0013 0.0007 'International Tables Vol C Tables 4.2.6.8 and 6.1.1.4'
O O 0.0106 0.0060 'International Tables Vol C Tables 4.2.6.8 and 6.1.1.4'
P P 0.1023 0.0942 'International Tables Vol C Tables 4.2.6.8 and 6.1.1.4'
Ti Ti 0.2776 0.4457 'International Tables Vol C Tables 4.2.6.8 and 6.1.1.4'

loop_
_geom_angle_atom_site_label_1
_geom_angle_atom_site_label_2
_geom_angle_atom_site_label_3
_geom_angle
O2 Ti1 O1 100.37(8)
O2 Ti1 C6 129.78(17)
O1 Ti1 C6 78.54(14)
O2 Ti1 C8 100.00(14)
O1 Ti1 C8 131.62(12)
C6 Ti1 C8 54.92(15)
O2 Ti1 C3 109.61(11)
O1 Ti1 C3 130.89(10)
C6 Ti1 C3 107.7(2)
C8 Ti1 C3 80.72(15)
O2 Ti1 C10 95.34(15)
O1 Ti1 C10 80.10(13)
C6 Ti1 C10 34.53(17)
C8 Ti1 C10 54.64(15)
C3 Ti1 C10 132.27(15)
O2 Ti1 C4 78.64(11)
O1 Ti1 C4 128.11(11)
C6 Ti1 C4 140.68(19)
C8 Ti1 C4 98.76(15)
C3 Ti1 C4 33.66(13)
C10 Ti1 C4 151.69(15)
O2 Ti1 C7 132.33(14)
O1 Ti1 C7 108.95(16)
C6 Ti1 C7 33.03(17)
C8 Ti1 C7 33.09(15)
C3 Ti1 C7 78.14(17)
C10 Ti1 C7 55.58(16)
C4 Ti1 C7 108.74(18)
O2 Ti1 C9 80.40(11)
O1 Ti1 C9 111.18(15)
C6 Ti1 C9 55.08(15)
C8 Ti1 C9 32.38(15)
C3 Ti1 C9 111.50(16)
C10 Ti1 C9 32.61(15)
C4 Ti1 C9 119.51(16)
C7 Ti1 C9 54.44(15)
O2 Ti1 C2 132.71(11)
O1 Ti1 C2 97.65(9)
C6 Ti1 C2 96.51(19)
C8 Ti1 C2 99.80(15)
C3 Ti1 C2 34.09(11)
C10 Ti1 C2 130.82(16)
C4 Ti1 C2 56.12(12)
C7 Ti1 C2 80.05(14)
C9 Ti1 C2 131.52(14)
O2 Ti1 C5 79.96(10)
O1 Ti1 C5 94.39(9)
C6 Ti1 C5 150.09(16)
C8 Ti1 C5 132.24(13)
C3 Ti1 C5 55.65(13)
C10 Ti1 C5 172.07(13)
C4 Ti1 C5 33.83(12)
C7 Ti1 C5 132.15(15)
C9 Ti1 C5 150.11(14)
C2 Ti1 C5 55.26(12)
O2 Ti1 C1 111.03(9)
O1 Ti1 C1 78.38(8)
C6 Ti1 C1 117.62(15)
C8 Ti1 C1 131.98(14)
C3 Ti1 C1 55.08(11)
C10 Ti1 C1 148.43(16)
C4 Ti1 C1 55.33(10)
C7 Ti1 C1 111.12(13)
C9 Ti1 C1 164.15(13)
C2 Ti1 C1 32.66(10)
C5 Ti1 C1 32.98(10)
C31 P1 C21 113.80(14)
C31 P1 C11 111.68(14)
C21 P1 C11 109.24(13)
C31 P1 C14 109.62(12)
C21 P1 C14 111.66(13)
C11 P1 C14 100.02(12)
C81 B1 C91 109.0(2)
C81 B1 C71 110.5(3)
C91 B1 C71 109.6(2)
C81 B1 C61 110.9(2)
C91 B1 C61 109.4(2)
C71 B1 C61 107.4(2)
C14 O1 Ti1 132.20(17)
C51 O2 Ti1 143.29(19)
C2 C1 C5 106.6(3)
C2 C1 C11 126.9(3)
C5 C1 C11 125.5(3)
C2 C1 Ti1 69.05(17)
C5 C1 Ti1 70.05(17)
C11 C1 Ti1 134.23(18)
C1 C2 C3 108.3(3)
C1 C2 Ti1 78.29(16)
C3 C2 Ti1 70.78(17)
C1 C2 H2 125.8
C3 C2 H2 125.8
Ti1 C2 H2 117.0
C4 C3 C2 108.6(3)
C4 C3 Ti1 73.27(19)
C2 C3 Ti1 75.12(18)
C4 C3 H3 125.7
C2 C3 H3 125.7
Ti1 C3 H3 117.8
C3 C4 C5 108.3(3)
C3 C4 Ti1 73.1(2)
C5 C4 Ti1 76.27(18)
C3 C4 H4 125.9
C5 C4 H4 125.9
Ti1 C4 H4 116.8
C4 C5 C1 108.0(3)
C4 C5 Ti1 69.9(2)
C1 C5 Ti1 76.97(19)
C4 C5 H5 126.0
C1 C5 H5 126.0
Ti1 C5 H5 119.0
C7 C6 C10 107.4(4)
C7 C6 Ti1 74.5(3)
C10 C6 Ti1 73.4(2)
C7 C6 H6 126.3
C10 C6 H6 126.3
Ti1 C6 H6 117.8
C6 C7 C8 107.6(4)
C6 C7 Ti1 72.4(2)
C8 C7 Ti1 73.0(2)
C6 C7 H7 126.2
C8 C7 H7 126.2
Ti1 C7 H7 120.2
C9 C8 C7 109.0(4)
C9 C8 Ti1 74.7(2)
C7 C8 Ti1 73.9(2)
C9 C8 H8 125.5
C7 C8 H8 125.5
Ti1 C8 H8 117.8
C8 C9 C10 109.5(4)
C8 C9 Ti1 72.9(2)
C10 C9 Ti1 72.9(2)
C8 C9 H9 125.3
C10 C9 H9 125.3
Ti1 C9 H9 120.6
C9 C10 C6 106.4(4)
C9 C10 Ti1 74.5(2)
C6 C10 Ti1 72.1(3)
C9 C10 H10 126.8
C6 C10 H10 126.8
Ti1 C10 H10 118.7
C1 C11 C13 109.2(2)
C1 C11 C12 107.6(2)
C13 C11 C12 108.5(3)
C1 C11 P1 110.34(19)
C13 C11 P1 108.6(2)
C12 C11 P1 112.6(2)
C11 C12 H12A 109.5
C11 C12 H12B 109.5
H12A C12 H12B 109.5
C11 C12 H12C 109.5
H12A C12 H12C 109.5
H12B C12 H12C 109.5
C11 C13 H13A 109.5
C11 C13 H13B 109.5
H13A C13 H13B 109.5
C11 C13 H13C 109.5
H13A C13 H13C 109.5
H13B C13 H13C 109.5
O1 C14 C41 113.3(2)
O1 C14 P1 105.95(17)
C41 C14 P1 116.39(18)
O1 C14 H14 106.9
C41 C14 H14 106.9
P1 C14 H14 106.9
C26 C21 C22 109.1(2)
C26 C21 P1 115.43(18)
C22 C21 P1 113.1(2)
C26 C21 H21 106.2
C22 C21 H21 106.2
P1 C21 H21 106.2
C23 C22 C21 109.9(2)
C23 C22 H22A 109.7
C21 C22 H22A 109.7
C23 C22 H22B 109.7
C21 C22 H22B 109.7
H22A C22 H22B 108.2
C24 C23 C22 111.5(2)
C24 C23 H23A 109.3
C22 C23 H23A 109.3
C24 C23 H23B 109.3
C22 C23 H23B 109.3
H23A C23 H23B 108.0
C23 C24 C25 110.7(3)
C23 C24 H24A 109.5
C25 C24 H24A 109.5
C23 C24 H24B 109.5
C25 C24 H24B 109.5
H24A C24 H24B 108.1
C24 C25 C26 112.0(3)
C24 C25 H25A 109.2
C26 C25 H25A 109.2
C24 C25 H25B 109.2
C26 C25 H25B 109.2
H25A C25 H25B 107.9
C25 C26 C21 109.9(2)
C25 C26 H26A 109.7
C21 C26 H26A 109.7
C25 C26 H26B 109.7
C21 C26 H26B 109.7
H26A C26 H26B 108.2
C36 C31 C32 108.9(2)
C36 C31 P1 111.5(2)
C32 C31 P1 117.5(2)
C36 C31 H31 106.0
C32 C31 H31 106.0
P1 C31 H31 106.0
C33 C32 C31 109.4(2)
C33 C32 H32A 109.8
C31 C32 H32A 109.8
C33 C32 H32B 109.8
C31 C32 H32B 109.8
H32A C32 H32B 108.2
C34 C33 C32 112.6(3)
C34 C33 H33A 109.1
C32 C33 H33A 109.1
C34 C33 H33B 109.1
C32 C33 H33B 109.1
H33A C33 H33B 107.8
C35 C34 C33 111.1(3)
C35 C34 H34A 109.4
C33 C34 H34A 109.4
C35 C34 H34B 109.4
C33 C34 H34B 109.4
H34A C34 H34B 108.0
C34 C35 C36 110.9(2)
C34 C35 H35A 109.5
C36 C35 H35A 109.5
C34 C35 H35B 109.5
C36 C35 H35B 109.5
H35A C35 H35B 108.0
C35 C36 C31 110.2(2)
C35 C36 H36A 109.6
C31 C36 H36A 109.6
C35 C36 H36B 109.6
C31 C36 H36B 109.6
H36A C36 H36B 108.1
C46 C41 C42 119.4(3)
C46 C41 C14 122.6(3)
C42 C41 C14 118.0(3)
C43 C42 C41 119.8(3)
C43 C42 H42 120.1
C41 C42 H42 120.1
C42 C43 C44 120.6(3)
C42 C43 H43 119.7
C44 C43 H43 119.7
C45 C44 C43 119.8(3)
C45 C44 H44 120.1
C43 C44 H44 120.1
C44 C45 C46 120.3(3)
C44 C45 H45 119.9
C46 C45 H45 119.9
C45 C46 C41 120.1(3)
C45 C46 H46 120.0
C41 C46 H46 120.0
O2 C51 C52 120.4(3)
O2 C51 C56 119.3(3)
C52 C51 C56 120.3(3)
C53 C52 C51 119.1(3)
C53 C52 C57 120.1(3)
C51 C52 C57 120.8(3)
C54 C53 C52 120.5(3)
C54 C53 H53 119.8
C52 C53 H53 119.8
C55 C54 C53 120.3(3)
C55 C54 H54 119.8
C53 C54 H54 119.8
C54 C55 C56 121.6(3)
C54 C55 H55 119.2
C56 C55 H55 119.2
C55 C56 C51 118.1(3)
C55 C56 C58 121.7(3)
C51 C56 C58 120.2(3)
C52 C57 H57A 109.5
C52 C57 H57B 109.5
H57A C57 H57B 109.5
C52 C57 H57C 109.5
H57A C57 H57C 109.5
H57B C57 H57C 109.5
C56 C58 H58A 109.5
C56 C58 H58B 109.5
H58A C58 H58B 109.5
C56 C58 H58C 109.5
H58A C58 H58C 109.5
H58B C58 H58C 109.5
C62 C61 C66 115.0(3)
C62 C61 B1 124.1(3)
C66 C61 B1 120.8(2)
C63 C62 C61 122.5(3)
C63 C62 H62 118.8
C61 C62 H62 118.8
C64 C63 C62 120.8(3)
C64 C63 H63 119.6
C62 C63 H63 119.6
C63 C64 C65 119.1(3)
C63 C64 H64 120.5
C65 C64 H64 120.5
C64 C65 C66 119.8(3)
C64 C65 H65 120.1
C66 C65 H65 120.1
C65 C66 C61 122.8(3)
C65 C66 H66 118.6
C61 C66 H66 118.6
C76 C71 C72 113.9(3)
C76 C71 B1 123.4(3)
C72 C71 B1 122.7(3)
C73 C72 C71 123.1(3)
C73 C72 H72 118.4
C71 C72 H72 118.4
C74 C73 C72 120.5(4)
C74 C73 H73 119.7
C72 C73 H73 119.7
C75 C74 C73 118.7(4)
C75 C74 H74 120.7
C73 C74 H74 120.7
C74 C75 C76 120.0(4)
C74 C75 H75 120.0
C76 C75 H75 120.0
C71 C76 C75 123.7(4)
C71 C76 H76 118.1
C75 C76 H76 118.1
C86 C81 C82 114.8(3)
C86 C81 B1 123.4(3)
C82 C81 B1 121.8(3)
C83 C82 C81 122.8(4)
C83 C82 H82 118.6
C81 C82 H82 118.6
C84 C83 C82 119.5(4)
C84 C83 H83 120.2
C82 C83 H83 120.2
C85 C84 C83 119.3(4)
C85 C84 H84 120.4
C83 C84 H84 120.4
C84 C85 C86 120.1(4)
C84 C85 H85 120.0
C86 C85 H85 120.0
C81 C86 C85 123.5(3)
C81 C86 H86 118.3
C85 C86 H86 118.3
C96 C91 C92 114.9(3)
C96 C91 B1 122.1(3)
C92 C91 B1 122.8(3)
C91 C92 C93 122.6(3)
C91 C92 H92 118.7
C93 C92 H92 118.7
C94 C93 C92 120.5(3)
C94 C93 H93 119.7
C92 C93 H93 119.7
C95 C94 C93 118.5(3)
C95 C94 H94 120.8
C93 C94 H94 120.8
C94 C95 C96 120.7(3)
C94 C95 H95 119.6
C96 C95 H95 119.6
C95 C96 C91 122.7(3)
C95 C96 H96 118.6
C91 C96 H96 118.6

loop_
_geom_bond_atom_site_label_1
_geom_bond_atom_site_label_2
_geom_bond_distance
Ti1 O2 1.9001(19)
Ti1 O1 1.9225(19)
Ti1 C6 2.365(4)
Ti1 C8 2.378(4)
Ti1 C3 2.379(3)
Ti1 C10 2.381(4)
Ti1 C4 2.381(3)
Ti1 C7 2.390(4)
Ti1 C9 2.400(4)
Ti1 C2 2.435(3)
Ti1 C5 2.463(3)
Ti1 C1 2.553(3)
P1 C31 1.830(3)
P1 C21 1.833(3)
P1 C11 1.867(3)
P1 C14 1.881(3)
B1 C81 1.646(5)
B1 C91 1.651(4)
B1 C71 1.654(5)
B1 C61 1.656(4)
O1 C14 1.389(3)
O2 C51 1.355(3)
C1 C2 1.407(5)
C1 C5 1.426(4)
C1 C11 1.527(4)
C2 C3 1.412(5)
C2 H2 0.9400
C3 C4 1.378(5)
C3 H3 0.9400
C4 C5 1.412(5)
C4 H4 0.9400
C5 H5 0.9400
C6 C7 1.352(7)
C6 C10 1.408(7)
C6 H6 0.9400
C7 C8 1.358(6)
C7 H7 0.9400
C8 C9 1.333(6)
C8 H8 0.9400
C9 C10 1.342(6)
C9 H9 0.9400
C10 H10 0.9400
C11 C13 1.537(5)
C11 C12 1.551(4)
C12 H12A 0.9700
C12 H12B 0.9700
C12 H12C 0.9700
C13 H13A 0.9700
C13 H13B 0.9700
C13 H13C 0.9700
C14 C41 1.518(4)
C14 H14 0.9900
C21 C26 1.538(4)
C21 C22 1.546(4)
C21 H21 0.9900
C22 C23 1.525(4)
C22 H22A 0.9800
C22 H22B 0.9800
C23 C24 1.516(5)
C23 H23A 0.9800
C23 H23B 0.9800
C24 C25 1.522(4)
C24 H24A 0.9800
C24 H24B 0.9800
C25 C26 1.535(4)
C25 H25A 0.9800
C25 H25B 0.9800
C26 H26A 0.9800
C26 H26B 0.9800
C31 C36 1.538(4)
C31 C32 1.544(4)
C31 H31 0.9900
C32 C33 1.529(4)
C32 H32A 0.9800
C32 H32B 0.9800
C33 C34 1.519(5)
C33 H33A 0.9800
C33 H33B 0.9800
C34 C35 1.519(4)
C34 H34A 0.9800
C34 H34B 0.9800
C35 C36 1.523(4)
C35 H35A 0.9800
C35 H35B 0.9800
C36 H36A 0.9800
C36 H36B 0.9800
C41 C46 1.393(4)
C41 C42 1.395(4)
C42 C43 1.379(4)
C42 H42 0.9400
C43 C44 1.386(5)
C43 H43 0.9400
C44 C45 1.377(5)
C44 H44 0.9400
C45 C46 1.385(4)
C45 H45 0.9400
C46 H46 0.9400
C51 C52 1.398(4)
C51 C56 1.408(4)
C52 C53 1.387(4)
C52 C57 1.521(5)
C53 C54 1.374(6)
C53 H53 0.9400
C54 C55 1.362(5)
C54 H54 0.9400
C55 C56 1.387(4)
C55 H55 0.9400
C56 C58 1.495(5)
C57 H57A 0.9700
C57 H57B 0.9700
C57 H57C 0.9700
C58 H58A 0.9700
C58 H58B 0.9700
C58 H58C 0.9700
C61 C62 1.391(4)
C61 C66 1.402(4)
C62 C63 1.385(4)
C62 H62 0.9400
C63 C64 1.366(5)
C63 H63 0.9400
C64 C65 1.374(5)
C64 H64 0.9400
C65 C66 1.391(4)
C65 H65 0.9400
C66 H66 0.9400
C71 C76 1.384(5)
C71 C72 1.394(4)
C72 C73 1.387(5)
C72 H72 0.9400
C73 C74 1.366(5)
C73 H73 0.9400
C74 C75 1.364(6)
C74 H74 0.9400
C75 C76 1.393(5)
C75 H75 0.9400
C76 H76 0.9400
C81 C86 1.381(5)
C81 C82 1.402(5)
C82 C83 1.389(6)
C82 H82 0.9400
C83 C84 1.385(7)
C83 H83 0.9400
C84 C85 1.362(6)
C84 H84 0.9400
C85 C86 1.386(5)
C85 H85 0.9400
C86 H86 0.9400
C91 C96 1.394(4)
C91 C92 1.394(4)
C92 C93 1.397(4)
C92 H92 0.9400
C93 C94 1.371(5)
C93 H93 0.9400
C94 C95 1.369(5)
C94 H94 0.9400
C95 C96 1.391(4)
C95 H95 0.9400
C96 H96 0.9400

loop_
_geom_torsion_atom_site_label_1
_geom_torsion_atom_site_label_2
_geom_torsion_atom_site_label_3
_geom_torsion_atom_site_label_4
_geom_torsion
O2 Ti1 O1 C14 -67.4(2)
C6 Ti1 O1 C14 163.8(3)
C8 Ti1 O1 C14 179.1(2)
C3 Ti1 O1 C14 60.2(3)
C10 Ti1 O1 C14 -161.1(2)
C4 Ti1 O1 C14 16.3(3)
C7 Ti1 O1 C14 150.8(2)
C9 Ti1 O1 C14 -151.0(2)
C2 Ti1 O1 C14 68.7(2)
C5 Ti1 O1 C14 13.2(2)
C1 Ti1 O1 C14 42.2(2)
O1 Ti1 O2 C51 -95.0(3)
C6 Ti1 O2 C51 -11.3(4)
C8 Ti1 O2 C51 40.9(3)
C3 Ti1 O2 C51 124.5(3)
C10 Ti1 O2 C51 -14.1(3)
C4 Ti1 O2 C51 137.9(3)
C7 Ti1 O2 C51 32.9(4)
C9 Ti1 O2 C51 15.0(3)
C2 Ti1 O2 C51 154.4(3)
C5 Ti1 O2 C51 172.4(3)
C1 Ti1 O2 C51 -176.4(3)
O2 Ti1 C1 C2 -138.30(19)
O1 Ti1 C1 C2 124.9(2)
C6 Ti1 C1 C2 54.6(3)
C8 Ti1 C1 C2 -11.7(3)
C3 Ti1 C1 C2 -38.5(2)
C10 Ti1 C1 C2 77.0(3)
C4 Ti1 C1 C2 -79.8(2)
C7 Ti1 C1 C2 18.9(3)
C9 Ti1 C1 C2 -3.9(6)
C5 Ti1 C1 C2 -117.7(3)
O2 Ti1 C1 C5 -20.64(19)
O1 Ti1 C1 C5 -117.41(18)
C6 Ti1 C1 C5 172.3(2)
C8 Ti1 C1 C5 106.0(2)
C3 Ti1 C1 C5 79.1(2)
C10 Ti1 C1 C5 -165.3(2)
C4 Ti1 C1 C5 37.86(19)
C7 Ti1 C1 C5 136.6(2)
C9 Ti1 C1 C5 113.8(5)
C2 Ti1 C1 C5 117.7(3)
O2 Ti1 C1 C11 100.0(3)
O1 Ti1 C1 C11 3.2(3)
C6 Ti1 C1 C11 -67.1(3)
C8 Ti1 C1 C11 -133.4(3)
C3 Ti1 C1 C11 -160.2(3)
C10 Ti1 C1 C11 -44.7(4)
C4 Ti1 C1 C11 158.5(3)
C7 Ti1 C1 C11 -102.8(3)
C9 Ti1 C1 C11 -125.6(5)
C2 Ti1 C1 C11 -121.7(4)
C5 Ti1 C1 C11 120.6(4)
C5 C1 C2 C3 4.7(3)
C11 C1 C2 C3 -164.7(3)
Ti1 C1 C2 C3 65.0(2)
C5 C1 C2 Ti1 -60.3(2)
C11 C1 C2 Ti1 130.3(3)
O2 Ti1 C2 C1 57.7(2)
O1 Ti1 C2 C1 -54.1(2)
C6 Ti1 C2 C1 -133.4(2)
C8 Ti1 C2 C1 171.2(2)
C3 Ti1 C2 C1 114.4(3)
C10 Ti1 C2 C1 -137.6(2)
C4 Ti1 C2 C1 77.2(2)
C7 Ti1 C2 C1 -162.1(2)
C9 Ti1 C2 C1 178.6(2)
C5 Ti1 C2 C1 35.93(18)
O2 Ti1 C2 C3 -56.7(3)
O1 Ti1 C2 C3 -168.5(2)
C6 Ti1 C2 C3 112.3(3)
C8 Ti1 C2 C3 56.8(3)
C10 Ti1 C2 C3 108.0(3)
C4 Ti1 C2 C3 -37.2(2)
C7 Ti1 C2 C3 83.5(3)
C9 Ti1 C2 C3 64.2(3)
C5 Ti1 C2 C3 -78.4(2)
C1 Ti1 C2 C3 -114.4(3)
C1 C2 C3 C4 -3.8(4)
Ti1 C2 C3 C4 66.2(2)
C1 C2 C3 Ti1 -70.0(2)
O2 Ti1 C3 C4 24.2(2)
O1 Ti1 C3 C4 -99.9(2)
C6 Ti1 C3 C4 170.0(2)
C8 Ti1 C3 C4 121.6(2)
C10 Ti1 C3 C4 141.4(3)
C7 Ti1 C3 C4 155.2(3)
C9 Ti1 C3 C4 111.3(2)
C2 Ti1 C3 C4 -115.1(3)
C5 Ti1 C3 C4 -37.9(2)
C1 Ti1 C3 C4 -78.3(2)
O2 Ti1 C3 C2 139.3(2)
O1 Ti1 C3 C2 15.2(3)
C6 Ti1 C3 C2 -74.9(3)
C8 Ti1 C3 C2 -123.3(3)
C10 Ti1 C3 C2 -103.5(3)
C4 Ti1 C3 C2 115.1(3)
C7 Ti1 C3 C2 -89.7(3)
C9 Ti1 C3 C2 -133.6(2)
C5 Ti1 C3 C2 77.2(2)
C1 Ti1 C3 C2 36.8(2)
C2 C3 C4 C5 1.4(4)
Ti1 C3 C4 C5 68.8(2)
C2 C3 C4 Ti1 -67.4(2)
O2 Ti1 C4 C3 -156.8(2)
O1 Ti1 C4 C3 108.9(2)
C6 Ti1 C4 C3 -15.1(3)
C8 Ti1 C4 C3 -58.3(2)
C10 Ti1 C4 C3 -76.8(4)
C7 Ti1 C4 C3 -25.7(3)
C9 Ti1 C4 C3 -84.8(2)
C2 Ti1 C4 C3 37.7(2)
C5 Ti1 C4 C3 114.3(3)
C1 Ti1 C4 C3 77.5(2)
O2 Ti1 C4 C5 88.9(2)
O1 Ti1 C4 C5 -5.5(2)
C6 Ti1 C4 C5 -129.5(2)
C8 Ti1 C4 C5 -172.6(2)
C3 Ti1 C4 C5 -114.3(3)
C10 Ti1 C4 C5 168.9(3)
C7 Ti1 C4 C5 -140.0(2)
C9 Ti1 C4 C5 160.85(19)
C2 Ti1 C4 C5 -76.6(2)
C1 Ti1 C4 C5 -36.87(17)
C3 C4 C5 C1 1.6(4)
Ti1 C4 C5 C1 68.2(2)
C3 C4 C5 Ti1 -66.6(2)
C2 C1 C5 C4 -3.8(3)
C11 C1 C5 C4 165.7(3)
Ti1 C1 C5 C4 -63.5(2)
C2 C1 C5 Ti1 59.7(2)
C11 C1 C5 Ti1 -130.7(3)
O2 Ti1 C5 C4 -84.5(2)
O1 Ti1 C5 C4 175.68(19)
C6 Ti1 C5 C4 101.1(3)
C8 Ti1 C5 C4 9.9(3)
C3 Ti1 C5 C4 37.72(19)
C10 Ti1 C5 C4 -138.7(12)
C7 Ti1 C5 C4 55.1(3)
C9 Ti1 C5 C4 -34.9(4)
C2 Ti1 C5 C4 79.4(2)
C1 Ti1 C5 C4 115.0(3)
O2 Ti1 C5 C1 160.48(18)
O1 Ti1 C5 C1 60.71(18)
C6 Ti1 C5 C1 -13.8(4)
C8 Ti1 C5 C1 -105.1(2)
C3 Ti1 C5 C1 -77.26(19)
C10 Ti1 C5 C1 106.4(12)
C4 Ti1 C5 C1 -115.0(3)
C7 Ti1 C5 C1 -59.9(3)
C9 Ti1 C5 C1 -149.9(3)
C2 Ti1 C5 C1 -35.56(17)
O2 Ti1 C6 C7 109.1(4)
O1 Ti1 C6 C7 -156.9(3)
C8 Ti1 C6 C7 37.1(3)
C3 Ti1 C6 C7 -27.4(3)
C10 Ti1 C6 C7 114.0(4)
C4 Ti1 C6 C7 -18.6(4)
C9 Ti1 C6 C7 76.9(3)
C2 Ti1 C6 C7 -60.4(3)
C5 Ti1 C6 C7 -78.2(4)
C1 Ti1 C6 C7 -86.6(3)
O2 Ti1 C6 C10 -4.9(4)
O1 Ti1 C6 C10 89.2(3)
C8 Ti1 C6 C10 -76.9(3)
C3 Ti1 C6 C10 -141.3(3)
C4 Ti1 C6 C10 -132.6(3)
C7 Ti1 C6 C10 -114.0(4)
C9 Ti1 C6 C10 -37.1(2)
C2 Ti1 C6 C10 -174.3(3)
C5 Ti1 C6 C10 167.9(3)
C1 Ti1 C6 C10 159.4(2)
C10 C6 C7 C8 1.6(5)
Ti1 C6 C7 C8 -65.0(3)
C10 C6 C7 Ti1 66.5(3)
O2 Ti1 C7 C6 -100.8(4)
O1 Ti1 C7 C6 24.0(3)
C8 Ti1 C7 C6 -115.4(4)
C3 Ti1 C7 C6 153.4(3)
C10 Ti1 C7 C6 -38.9(3)
C4 Ti1 C7 C6 167.7(3)
C9 Ti1 C7 C6 -79.0(3)
C2 Ti1 C7 C6 118.7(3)
C5 Ti1 C7 C6 138.8(3)
C1 Ti1 C7 C6 108.5(3)
O2 Ti1 C7 C8 14.6(4)
O1 Ti1 C7 C8 139.4(3)
C6 Ti1 C7 C8 115.4(4)
C3 Ti1 C7 C8 -91.2(3)
C10 Ti1 C7 C8 76.5(3)
C4 Ti1 C7 C8 -76.9(3)
C9 Ti1 C7 C8 36.4(3)
C2 Ti1 C7 C8 -125.9(3)
C5 Ti1 C7 C8 -105.8(3)
C1 Ti1 C7 C8 -136.1(3)
C6 C7 C8 C9 -2.4(5)
Ti1 C7 C8 C9 -67.1(3)
C6 C7 C8 Ti1 64.6(3)
O2 Ti1 C8 C9 -53.5(3)
O1 Ti1 C8 C9 60.1(3)
C6 Ti1 C8 C9 78.5(3)
C3 Ti1 C8 C9 -162.0(3)
C10 Ti1 C8 C9 35.9(3)
C4 Ti1 C8 C9 -133.4(3)
C7 Ti1 C8 C9 115.5(4)
C2 Ti1 C8 C9 169.6(3)
C5 Ti1 C8 C9 -139.0(3)
C1 Ti1 C8 C9 176.0(2)
O2 Ti1 C8 C7 -169.1(3)
O1 Ti1 C8 C7 -55.4(4)
C6 Ti1 C8 C7 -37.0(3)
C3 Ti1 C8 C7 82.5(3)
C10 Ti1 C8 C7 -79.6(3)
C4 Ti1 C8 C7 111.0(3)
C9 Ti1 C8 C7 -115.5(4)
C2 Ti1 C8 C7 54.1(3)
C5 Ti1 C8 C7 105.5(3)
C1 Ti1 C8 C7 60.5(3)
C7 C8 C9 C10 2.3(5)
Ti1 C8 C9 C10 -64.2(3)
C7 C8 C9 Ti1 66.6(3)
O2 Ti1 C9 C8 126.6(3)
O1 Ti1 C9 C8 -136.0(3)
C6 Ti1 C9 C8 -78.0(3)
C3 Ti1 C9 C8 19.2(3)
C10 Ti1 C9 C8 -117.4(4)
C4 Ti1 C9 C8 55.5(3)
C7 Ti1 C9 C8 -37.3(3)
C2 Ti1 C9 C8 -13.7(4)
C5 Ti1 C9 C8 77.0(4)
C1 Ti1 C9 C8 -10.9(7)
O2 Ti1 C9 C10 -116.1(3)
O1 Ti1 C9 C10 -18.6(3)
C6 Ti1 C9 C10 39.4(3)
C8 Ti1 C9 C10 117.4(4)
C3 Ti1 C9 C10 136.5(3)
C4 Ti1 C9 C10 172.9(3)
C7 Ti1 C9 C10 80.1(3)
C2 Ti1 C9 C10 103.7(3)
C5 Ti1 C9 C10 -165.6(3)
C1 Ti1 C9 C10 106.5(6)
C8 C9 C10 C6 -1.3(5)
Ti1 C9 C10 C6 -65.5(3)
C8 C9 C10 Ti1 64.2(3)
C7 C6 C10 C9 -0.2(5)
Ti1 C6 C10 C9 67.2(3)
C7 C6 C10 Ti1 -67.3(3)
O2 Ti1 C10 C9 62.8(3)
O1 Ti1 C10 C9 162.4(3)
C6 Ti1 C10 C9 -113.4(4)
C8 Ti1 C10 C9 -35.7(3)
C3 Ti1 C10 C9 -59.9(4)
C4 Ti1 C10 C9 -13.1(5)
C7 Ti1 C10 C9 -76.3(3)
C2 Ti1 C10 C9 -106.0(3)
C5 Ti1 C10 C9 116.1(11)
C1 Ti1 C10 C9 -150.0(3)
O2 Ti1 C10 C6 176.2(3)
O1 Ti1 C10 C6 -84.1(3)
C8 Ti1 C10 C6 77.8(3)
C3 Ti1 C10 C6 53.5(4)
C4 Ti1 C10 C6 100.3(5)
C7 Ti1 C10 C6 37.1(3)
C9 Ti1 C10 C6 113.4(4)
C2 Ti1 C10 C6 7.5(4)
C5 Ti1 C10 C6 -130.5(11)
C1 Ti1 C10 C6 -36.5(4)
C2 C1 C11 C13 153.4(3)
C5 C1 C11 C13 -14.1(4)
Ti1 C1 C11 C13 -110.4(3)
C2 C1 C11 C12 35.8(4)
C5 C1 C11 C12 -131.7(3)
Ti1 C1 C11 C12 132.0(3)
C2 C1 C11 P1 -87.3(3)
C5 C1 C11 P1 105.2(3)
Ti1 C1 C11 P1 8.9(4)
C31 P1 C11 C1 -158.2(2)
C21 P1 C11 C1 75.1(2)
C14 P1 C11 C1 -42.2(2)
C31 P1 C11 C13 -38.5(2)
C21 P1 C11 C13 -165.3(2)
C14 P1 C11 C13 77.4(2)
C31 P1 C11 C12 81.7(3)
C21 P1 C11 C12 -45.1(3)
C14 P1 C11 C12 -162.4(2)
Ti1 O1 C14 C41 138.8(2)
Ti1 O1 C14 P1 -92.5(2)
C31 P1 C14 O1 -161.78(18)
C21 P1 C14 O1 -34.7(2)
C11 P1 C14 O1 80.8(2)
C31 P1 C14 C41 -34.9(3)
C21 P1 C14 C41 92.2(2)
C11 P1 C14 C41 -152.4(2)
C31 P1 C21 C26 84.8(2)
C11 P1 C21 C26 -149.6(2)
C14 P1 C21 C26 -39.9(2)
C31 P1 C21 C22 -41.8(2)
C11 P1 C21 C22 83.7(2)
C14 P1 C21 C22 -166.59(19)
C26 C21 C22 C23 59.6(3)
P1 C21 C22 C23 -170.5(2)
C21 C22 C23 C24 -58.6(3)
C22 C23 C24 C25 55.7(4)
C23 C24 C25 C26 -54.7(4)
C24 C25 C26 C21 56.6(3)
C22 C21 C26 C25 -58.3(3)
P1 C21 C26 C25 173.0(2)
C21 P1 C31 C36 -53.3(2)
C11 P1 C31 C36 -177.57(19)
C14 P1 C31 C36 72.5(2)
C21 P1 C31 C32 73.4(3)
C11 P1 C31 C32 -50.8(3)
C14 P1 C31 C32 -160.7(2)
C36 C31 C32 C33 -58.6(3)
P1 C31 C32 C33 173.4(2)
C31 C32 C33 C34 56.3(4)
C32 C33 C34 C35 -54.2(4)
C33 C34 C35 C36 54.8(4)
C34 C35 C36 C31 -58.8(3)
C32 C31 C36 C35 60.6(3)
P1 C31 C36 C35 -168.1(2)
O1 C14 C41 C46 30.8(3)
P1 C14 C41 C46 -92.4(3)
O1 C14 C41 C42 -148.3(3)
P1 C14 C41 C42 88.6(3)
C46 C41 C42 C43 1.6(4)
C14 C41 C42 C43 -179.3(3)
C41 C42 C43 C44 0.0(5)
C42 C43 C44 C45 -1.0(6)
C43 C44 C45 C46 0.2(5)
C44 C45 C46 C41 1.5(5)
C42 C41 C46 C45 -2.4(4)
C14 C41 C46 C45 178.6(3)
Ti1 O2 C51 C52 -96.5(4)
Ti1 O2 C51 C56 86.0(4)
O2 C51 C52 C53 179.9(3)
C56 C51 C52 C53 -2.7(4)
O2 C51 C52 C57 1.7(4)
C56 C51 C52 C57 179.1(3)
C51 C52 C53 C54 0.4(5)
C57 C52 C53 C54 178.6(3)
C52 C53 C54 C55 1.6(5)
C53 C54 C55 C56 -1.3(6)
C54 C55 C56 C51 -1.0(5)
C54 C55 C56 C58 178.3(4)
O2 C51 C56 C55 -179.6(3)
C52 C51 C56 C55 2.9(5)
O2 C51 C56 C58 1.2(5)
C52 C51 C56 C58 -176.3(3)
C81 B1 C61 C62 -27.6(4)
C91 B1 C61 C62 -147.9(3)
C71 B1 C61 C62 93.3(3)
C81 B1 C61 C66 156.3(3)
C91 B1 C61 C66 36.0(4)
C71 B1 C61 C66 -82.8(3)
C66 C61 C62 C63 -0.2(5)
B1 C61 C62 C63 -176.5(3)
C61 C62 C63 C64 0.6(5)
C62 C63 C64 C65 -0.2(5)
C63 C64 C65 C66 -0.5(5)
C64 C65 C66 C61 0.9(5)
C62 C61 C66 C65 -0.5(5)
B1 C61 C66 C65 175.9(3)
C81 B1 C71 C76 -19.0(4)
C91 B1 C71 C76 101.2(3)
C61 B1 C71 C76 -140.1(3)
C81 B1 C71 C72 162.7(3)
C91 B1 C71 C72 -77.1(3)
C61 B1 C71 C72 41.6(3)
C76 C71 C72 C73 0.8(4)
B1 C71 C72 C73 179.2(3)
C71 C72 C73 C74 0.1(5)
C72 C73 C74 C75 -0.3(5)
C73 C74 C75 C76 -0.4(6)
C72 C71 C76 C75 -1.5(5)
B1 C71 C76 C75 -179.9(3)
C74 C75 C76 C71 1.4(6)
C91 B1 C81 C86 11.9(4)
C71 B1 C81 C86 132.5(3)
C61 B1 C81 C86 -108.6(3)
C91 B1 C81 C82 -167.9(3)
C71 B1 C81 C82 -47.3(4)
C61 B1 C81 C82 71.6(4)
C86 C81 C82 C83 0.7(6)
B1 C81 C82 C83 -179.4(4)
C81 C82 C83 C84 1.0(7)
C82 C83 C84 C85 -2.2(7)
C83 C84 C85 C86 1.7(7)
C82 C81 C86 C85 -1.3(5)
B1 C81 C86 C85 178.8(3)
C84 C85 C86 C81 0.2(6)
C81 B1 C91 C96 -78.6(3)
C71 B1 C91 C96 160.4(3)
C61 B1 C91 C96 42.9(4)
C81 B1 C91 C92 96.6(3)
C71 B1 C91 C92 -24.5(4)
C61 B1 C91 C92 -142.0(3)
C96 C91 C92 C93 1.2(4)
B1 C91 C92 C93 -174.3(3)
C91 C92 C93 C94 0.0(5)
C92 C93 C94 C95 -1.1(5)
C93 C94 C95 C96 1.0(5)
C94 C95 C96 C91 0.2(5)
C92 C91 C96 C95 -1.3(4)
B1 C91 C96 C95 174.2(3)

loop_
_platon_squeeze_void_nr
_platon_squeeze_void_average_x
_platon_squeeze_void_average_y
_platon_squeeze_void_average_z
_platon_squeeze_void_volume
_platon_squeeze_void_count_electrons
_platon_squeeze_void_content
1 0.002 0.704 0.107 19 1 ' '
2 -0.002 0.296 0.893 20 1 ' '
3 0.243 0.851 0.242 138 13 ' '
4 0.258 0.351 0.259 138 13 ' '
5 0.501 0.203 0.395 19 1 ' '
6 0.502 0.796 0.607 19 1 ' '
7 0.743 0.649 0.742 138 13 ' '
8 0.757 0.149 0.758 137 13 ' '
